data_7246478
loop_
_publ_author_name
'Awwadi, Firas F.'
'Alwahsh, Manal I.'
'Turnbull, Mark M.'
'Landee, Christopher P.'

_publ_section_title
;
 Halogen bond and polymorphism in
 trans-bis(2-iodo-5-halopyridine)dihalocopper(ii) complexes:
 crystallographic, theoretical and magnetic studies
;
_journal_issue 16
_journal_name_full CrystEngComm
_journal_page_first 2390
_journal_page_last 2403
_journal_paper_doi 10.1039/D2CE01711C
_journal_volume 25
_journal_year 2023
_chemical_formula_moiety 'C10 H6 Br2 Cl2 Cu I2 N2'
_chemical_formula_sum 'C10 H6 Br2 Cl2 Cu I2 N2'
_chemical_formula_weight 702.23
_space_group_crystal_system monoclinic
_space_group_IT_number 15
_space_group_name_Hall '-C 2yc'
_space_group_name_H-M_alt 'C 1 2/c 1'
_atom_sites_solution_hydrogens geom
_atom_sites_solution_primary direct
_audit_creation_date 2022-08-20
_audit_creation_method
;
Olex2 1.3
(compiled 2020.11.12 svn.r5f609507 for OlexSys, GUI svn.r6408)
;
_audit_update_record
;
2022-12-06 deposited with the CCDC.	2023-03-21 downloaded from the CCDC.
;
_cell_angle_alpha 90
_cell_angle_beta 91.403(4)
_cell_angle_gamma 90
_cell_formula_units_Z 4
_cell_length_a 8.4631(4)
_cell_length_b 13.1568(6)
_cell_length_c 14.6722(5)
_cell_measurement_reflns_used 1268
_cell_measurement_temperature 293(2)
_cell_measurement_theta_max 29.4005
_cell_measurement_theta_min 3.1496
_cell_volume 1633.22(12)
_computing_cell_refinement
;
CrysAlisPro, Agilent Technologies,
Version 1.171.35.11 (release 16-05-2011 CrysAlis171 .NET)
(compiled May 16 2011,17:55:39)
;
_computing_data_collection
;
CrysAlisPro, Agilent Technologies,
Version 1.171.35.11 (release 16-05-2011 CrysAlis171 .NET)
(compiled May 16 2011,17:55:39)
;
_computing_data_reduction
;
CrysAlisPro, Agilent Technologies,
Version 1.171.35.11 (release 16-05-2011 CrysAlis171 .NET)
(compiled May 16 2011,17:55:39)
;
_computing_molecular_graphics 'Olex2 1.3 (Dolomanov et al., 2009)'
_computing_publication_material 'Olex2 1.3 (Dolomanov et al., 2009)'
_computing_structure_refinement 'SHELXL 2018/3 (Sheldrick, 2015)'
_computing_structure_solution 'SHELXS  (Sheldrick, 2008)'
_diffrn_ambient_temperature 293(2)
_diffrn_detector_area_resol_mean 16.0534
_diffrn_measured_fraction_theta_full 0.998
_diffrn_measured_fraction_theta_max 0.859
_diffrn_measurement_details
;
#__ type_ start__ end____ width___ exp.time_
  1 omega  -33.00   54.00   1.0000    5.0000
omega____ theta____ kappa____ phi______ frames
    -      -15.2878   38.0000  -90.0000 87

#__ type_ start__ end____ width___ exp.time_
  2 omega  -83.00  -29.00   1.0000    5.0000
omega____ theta____ kappa____ phi______ frames
    -      -15.2878  -38.0000   90.0000 54

#__ type_ start__ end____ width___ exp.time_
  3 omega  -83.00  -53.00   1.0000    5.0000
omega____ theta____ kappa____ phi______ frames
    -      -15.2878  -77.0000 -180.0000 30

#__ type_ start__ end____ width___ exp.time_
  4 omega  -41.00  -15.00   1.0000    5.0000
omega____ theta____ kappa____ phi______ frames
    -       15.9128  -62.0000   -7.0000 26
;
_diffrn_measurement_device_type 'Xcalibur, Eos'
_diffrn_measurement_method '\w scans'
_diffrn_orient_matrix_UB_11 -0.0779333000
_diffrn_orient_matrix_UB_12 0.0026209000
_diffrn_orient_matrix_UB_13 0.0165461000
_diffrn_orient_matrix_UB_21 0.0238604000
_diffrn_orient_matrix_UB_22 0.0390612000
_diffrn_orient_matrix_UB_23 0.0306953000
_diffrn_orient_matrix_UB_31 -0.0196186000
_diffrn_orient_matrix_UB_32 0.0370530000
_diffrn_orient_matrix_UB_33 -0.0335176000
_diffrn_radiation_monochromator graphite
_diffrn_radiation_type 'Mo K\a'
_diffrn_radiation_wavelength 0.71073
_diffrn_reflns_av_R_equivalents 0.0254
_diffrn_reflns_av_unetI/netI 0.0453
_diffrn_reflns_Laue_measured_fraction_full 0.998
_diffrn_reflns_Laue_measured_fraction_max 0.859
_diffrn_reflns_limit_h_max 8
_diffrn_reflns_limit_h_min -11
_diffrn_reflns_limit_k_max 10
_diffrn_reflns_limit_k_min -17
_diffrn_reflns_limit_l_max 13
_diffrn_reflns_limit_l_min -19
_diffrn_reflns_number 3653
_diffrn_reflns_point_group_measured_fraction_full 0.998
_diffrn_reflns_point_group_measured_fraction_max 0.859
_diffrn_reflns_theta_full 25.242
_diffrn_reflns_theta_max 29.147
_diffrn_reflns_theta_min 3.156
_diffrn_source 'Enhance (Mo) X-ray Source'
_exptl_absorpt_coefficient_mu 10.324
_exptl_absorpt_correction_T_max 1.00000
_exptl_absorpt_correction_T_min 0.44727
_exptl_absorpt_correction_type multi-scan
_exptl_absorpt_process_details
;
CrysAlisPro, Agilent Technologies,
Version 1.171.35.11 (release 16-05-2011 CrysAlis171 .NET)
(compiled May 16 2011,17:55:39)
Empirical absorption correction using spherical harmonics,
 implemented in SCALE3 ABSPACK scaling algorithm.
;
_exptl_crystal_colour green
_exptl_crystal_density_diffrn 2.856
_exptl_crystal_description fragment
_exptl_crystal_F_000 1276
_exptl_crystal_size_max 0.3
_exptl_crystal_size_mid 0.2
_exptl_crystal_size_min 0.1
_refine_diff_density_max 0.499
_refine_diff_density_min -0.862
_refine_diff_density_rms 0.148
_refine_ls_extinction_method none
_refine_ls_goodness_of_fit_ref 1.013
_refine_ls_hydrogen_treatment constr
_refine_ls_matrix_type full
_refine_ls_number_parameters 87
_refine_ls_number_reflns 1901
_refine_ls_number_restraints 0
_refine_ls_restrained_S_all 1.013
_refine_ls_R_factor_all 0.0454
_refine_ls_R_factor_gt 0.0324
_refine_ls_shift/su_max 0.000
_refine_ls_shift/su_mean 0.000
_refine_ls_structure_factor_coef Fsqd
_refine_ls_weighting_details 'w=1/[\s^2^(Fo^2^)+(0.0202P)^2^] where P=(Fo^2^+2Fc^2^)/3'
_refine_ls_weighting_scheme calc
_refine_ls_wR_factor_gt 0.0576
_refine_ls_wR_factor_ref 0.0639
_reflns_Friedel_coverage 0.000
_reflns_number_gt 1545
_reflns_number_total 1901
_reflns_threshold_expression 'I > 2\s(I)'
_cod_data_source_file d2ce01711c2.cif
_cod_data_source_block exp_1504
_cod_depositor_comments 'Adding full bibliography for 7246477--7246481.cif.'
_cod_database_code 7246478
_shelx_shelxl_version_number 2018/3
_chemical_oxdiff_formula 'Cu Cl Br C H N'
_chemical_oxdiff_usercomment '2i5bp cucl2 1:1 dr firas acn hot green color'
_shelx_space_group_comment
;
The symmetry employed for this shelxl refinement is uniquely defined
by the following loop, which should always be used as a source of
symmetry information in preference to the above space-group names.
They are only intended as comments.
;
_reflns_odcompleteness_completeness 99.71
_reflns_odcompleteness_iscentric 1
_reflns_odcompleteness_theta 26.32
_olex2_refinement_description
;
1. Fixed Uiso
 At 1.2 times of:
  All C(H) groups
2.a Aromatic/amide H refined with riding coordinates:
 C4(H4), C6(H6), C3(H3)
;
_olex2_date_sample_data_collection 2014-12-18
_olex2_submission_special_instructions 'No special instructions were received'

loop_
_space_group_symop_operation_xyz
'x, y, z'
'-x, y, -z+1/2'
'x+1/2, y+1/2, z'
'-x+1/2, y+1/2, -z+1/2'
'-x, -y, -z'
'x, -y, z-1/2'
'-x+1/2, -y+1/2, -z'
'x+1/2, -y+1/2, z-1/2'

loop_
_atom_site_label
_atom_site_type_symbol
_atom_site_fract_x
_atom_site_fract_y
_atom_site_fract_z
_atom_site_U_iso_or_equiv
_atom_site_adp_type
_atom_site_occupancy
_atom_site_site_symmetry_order
_atom_site_calc_flag
_atom_site_refinement_flags_posn
_atom_site_refinement_flags_adp
_atom_site_refinement_flags_occupancy
_atom_site_disorder_assembly
_atom_site_disorder_group
I2 I 0.15500(4) 0.43058(2) 0.15198(2) 0.03934(12) Uani 1 1 d . . . . .
Br5 Br -0.15909(7) 0.05751(4) -0.10114(3) 0.04128(16) Uani 1 1 d . . . . .
Cu1 Cu 0.000000 0.21384(6) 0.250000 0.02405(19) Uani 1 2 d S T P . .
Cl1 Cl 0.24686(13) 0.15221(10) 0.24091(7) 0.0344(3) Uani 1 1 d . . . . .
C4 C -0.0030(6) 0.2465(4) -0.0756(3) 0.0340(12) Uani 1 1 d . . . . .
H4 H -0.000134 0.249501 -0.138895 0.041 Uiso 1 1 calc R U . . .
C2 C 0.0565(5) 0.3147(3) 0.0715(3) 0.0255(10) Uani 1 1 d . . . . .
C6 C -0.0769(5) 0.1644(3) 0.0617(3) 0.0261(10) Uani 1 1 d . . . . .
H6 H -0.126367 0.110113 0.089827 0.031 Uiso 1 1 calc R U . . .
C3 C 0.0638(6) 0.3229(4) -0.0218(3) 0.0362(12) Uani 1 1 d . . . . .
H3 H 0.112587 0.378516 -0.048295 0.043 Uiso 1 1 calc R U . . .
C5 C -0.0733(5) 0.1664(3) -0.0323(3) 0.0273(10) Uani 1 1 d . . . . .
N1 N -0.0126(4) 0.2369(3) 0.1139(2) 0.0233(8) Uani 1 1 d . . . . .

loop_
_atom_site_aniso_label
_atom_site_aniso_U_11
_atom_site_aniso_U_22
_atom_site_aniso_U_33
_atom_site_aniso_U_23
_atom_site_aniso_U_13
_atom_site_aniso_U_12
I2 0.0488(2) 0.0382(2) 0.03123(19) -0.00433(14) 0.00586(15) -0.01516(16)
Br5 0.0489(3) 0.0451(3) 0.0297(3) -0.0099(2) -0.0031(2) -0.0090(3)
Cu1 0.0289(4) 0.0274(4) 0.0159(4) 0.000 0.0027(3) 0.000
Cl1 0.0325(7) 0.0449(7) 0.0261(6) 0.0031(5) 0.0054(5) 0.0063(5)
C4 0.047(3) 0.041(3) 0.014(2) 0.003(2) 0.001(2) -0.002(3)
C2 0.030(3) 0.022(2) 0.025(2) -0.0004(19) 0.0025(19) -0.001(2)
C6 0.028(3) 0.028(2) 0.022(2) 0.004(2) 0.0015(18) -0.007(2)
C3 0.046(3) 0.037(3) 0.026(2) 0.009(2) 0.004(2) -0.010(2)
C5 0.027(2) 0.034(3) 0.020(2) -0.006(2) -0.0011(18) 0.001(2)
N1 0.028(2) 0.0234(19) 0.0189(18) 0.0003(16) 0.0015(14) -0.0005(17)

loop_
_atom_type_symbol
_atom_type_description
_atom_type_scat_dispersion_real
_atom_type_scat_dispersion_imag
_atom_type_scat_source
C C 0.0033 0.0016 'International Tables Vol C Tables 4.2.6.8 and 6.1.1.4'
H H 0.0000 0.0000 'International Tables Vol C Tables 4.2.6.8 and 6.1.1.4'
N N 0.0061 0.0033 'International Tables Vol C Tables 4.2.6.8 and 6.1.1.4'
Cl Cl 0.1484 0.1585 'International Tables Vol C Tables 4.2.6.8 and 6.1.1.4'
Cu Cu 0.3201 1.2651 'International Tables Vol C Tables 4.2.6.8 and 6.1.1.4'
Br Br -0.2901 2.4595 'International Tables Vol C Tables 4.2.6.8 and 6.1.1.4'
I I -0.4742 1.8119 'International Tables Vol C Tables 4.2.6.8 and 6.1.1.4'

loop_
_geom_angle_atom_site_label_1
_geom_angle_atom_site_label_2
_geom_angle_atom_site_label_3
_geom_angle
_geom_angle_site_symmetry_1
_geom_angle_site_symmetry_3
_geom_angle_publ_flag
Cl1 Cu1 Cl1 137.71(8) 2 . ?
N1 Cu1 Cl1 91.26(11) 2 2 ?
N1 Cu1 Cl1 94.95(11) 2 . ?
N1 Cu1 Cl1 91.26(11) . . ?
N1 Cu1 Cl1 94.95(11) . 2 ?
N1 Cu1 N1 162.7(2) 2 . ?
C3 C4 H4 121.1 . . ?
C5 C4 H4 121.1 . . ?
C5 C4 C3 117.8(4) . . ?
C3 C2 I2 118.5(3) . . ?
N1 C2 I2 117.9(3) . . ?
N1 C2 C3 123.6(4) . . ?
C5 C6 H6 118.5 . . ?
N1 C6 H6 118.5 . . ?
N1 C6 C5 122.9(4) . . ?
C4 C3 H3 120.6 . . ?
C2 C3 C4 118.8(4) . . ?
C2 C3 H3 120.6 . . ?
C4 C5 Br5 120.0(3) . . ?
C4 C5 C6 119.8(4) . . ?
C6 C5 Br5 120.2(3) . . ?
C2 N1 Cu1 124.1(3) . . ?
C6 N1 Cu1 118.2(3) . . ?
C6 N1 C2 117.2(4) . . ?

loop_
_geom_bond_atom_site_label_1
_geom_bond_atom_site_label_2
_geom_bond_distance
_geom_bond_site_symmetry_2
_geom_bond_publ_flag
I2 C2 2.089(4) . ?
Br5 C5 1.888(4) . ?
Cu1 Cl1 2.2481(12) . ?
Cu1 Cl1 2.2481(12) 2 ?
Cu1 N1 2.020(3) 2 ?
Cu1 N1 2.020(3) . ?
C4 H4 0.9300 . ?
C4 C3 1.390(6) . ?
C4 C5 1.375(6) . ?
C2 C3 1.376(6) . ?
C2 N1 1.340(5) . ?
C6 H6 0.9300 . ?
C6 C5 1.381(5) . ?
C6 N1 1.331(5) . ?
C3 H3 0.9300 . ?

loop_
_geom_torsion_atom_site_label_1
_geom_torsion_atom_site_label_2
_geom_torsion_atom_site_label_3
_geom_torsion_atom_site_label_4
_geom_torsion
_geom_torsion_site_symmetry_1
_geom_torsion_site_symmetry_2
_geom_torsion_site_symmetry_3
_geom_torsion_site_symmetry_4
_geom_torsion_publ_flag
I2 C2 C3 C4 -179.4(4) . . . . ?
I2 C2 N1 Cu1 -9.3(5) . . . . ?
I2 C2 N1 C6 179.0(3) . . . . ?
C3 C4 C5 Br5 -177.6(4) . . . . ?
C3 C4 C5 C6 0.5(7) . . . . ?
C3 C2 N1 Cu1 171.6(4) . . . . ?
C3 C2 N1 C6 0.0(7) . . . . ?
C5 C4 C3 C2 0.0(7) . . . . ?
C5 C6 N1 Cu1 -171.5(3) . . . . ?
C5 C6 N1 C2 0.7(7) . . . . ?
N1 C2 C3 C4 -0.3(7) . . . . ?
N1 C6 C5 Br5 177.2(3) . . . . ?
N1 C6 C5 C4 -0.9(7) . . . . ?
